data_7248321
loop_
_publ_author_name
'Nowicki, Krzysztof'
'Krajewska, Joanna'
'St\;epniewski, Tomasz'
'Wielechowska, Monika'
'Wi\'nska, Patrycja'
'Kaczmarczyk, Anna'
'Korpowska, Julia'
'Selent, Jana'
'Marek-Urban, Paulina H.'
'Durka, Krzysztof'
'Wozniak, Krzysztof'
'Laudy, Agnieszka E.'
'Luli\'nski, Sergiusz'

_publ_section_title
;
 Exploiting thiol-functionalized benzosiloxaboroles for achieving diverse
 substitution patterns -- synthesis, characterization and biological
 evaluation of promising antibacterial agents
;
_journal_name_full 'RSC Medicinal Chemistry'
_journal_paper_doi 10.1039/D4MD00061G
_journal_year 2024
_chemical_formula_moiety 'C18 H15 B F3 N O4 S Si'
_chemical_formula_sum 'C18 H15 B F3 N O4 S Si'
_chemical_formula_weight 437.27
_chemical_name_systematic
;
3-((5,7-difluoro-3-hydroxy-1,1-dimethyl-1,3-dihydrobenzo[c][1,2,5]oxasilaborol-6-yl)thio)-1-(4-fluorophenyl)pyrrolidine-2,5-dione 
;
_space_group_crystal_system monoclinic
_space_group_IT_number 14
_space_group_name_Hall '-P 2yn'
_space_group_name_H-M_alt 'P 1 21/n 1'
_atom_sites_solution_hydrogens mixed
_audit_creation_method SHELXL-2013
_audit_update_record
;
2022-07-15 deposited with the CCDC.	2024-03-19 downloaded from the CCDC.
;
_cell_angle_alpha 90
_cell_angle_beta 102.8800(10)
_cell_angle_gamma 90
_cell_formula_units_Z 4
_cell_length_a 11.9609(2)
_cell_length_b 6.79220(10)
_cell_length_c 25.2398(3)
_cell_measurement_reflns_used 17462
_cell_measurement_temperature 100(2)
_cell_measurement_theta_max 72.7290
_cell_measurement_theta_min 3.5510
_cell_volume 1998.91(5)
_computing_cell_refinement 'CrysAlisPro 1.171.40.84a (Rigaku OD, 2020)'
_computing_data_collection 'CrysAlisPro 1.171.40.84a (Rigaku OD, 2020)'
_computing_data_reduction 'CrysAlisPro 1.171.40.84a (Rigaku OD, 2020)'
_computing_structure_refinement 'SHELXL-2013 (Sheldrick, 2013)'
_diffrn_ambient_environment N~2~
_diffrn_ambient_temperature 100.01(10)
_diffrn_detector 'CCD plate'
_diffrn_detector_area_resol_mean 5.2195
_diffrn_detector_type Atlas
_diffrn_measured_fraction_theta_full 1.000
_diffrn_measured_fraction_theta_max 0.989
_diffrn_measurement_device 'four-circle diffractometer'
_diffrn_measurement_device_type 'SuperNova, Dual, Cu at home/near, Atlas'
_diffrn_radiation_monochromator mirror
_diffrn_radiation_probe x-ray
_diffrn_radiation_type 'Cu K\a'
_diffrn_radiation_wavelength 1.54184
_diffrn_reflns_av_R_equivalents 0.0216
_diffrn_reflns_av_unetI/netI 0.0114
_diffrn_reflns_Laue_measured_fraction_full 1.000
_diffrn_reflns_Laue_measured_fraction_max 0.989
_diffrn_reflns_limit_h_max 14
_diffrn_reflns_limit_h_min -14
_diffrn_reflns_limit_k_max 7
_diffrn_reflns_limit_k_min -8
_diffrn_reflns_limit_l_max 30
_diffrn_reflns_limit_l_min -29
_diffrn_reflns_number 24573
_diffrn_reflns_point_group_measured_fraction_full 1.000
_diffrn_reflns_point_group_measured_fraction_max 0.989
_diffrn_reflns_theta_full 67.679
_diffrn_reflns_theta_max 72.946
_diffrn_reflns_theta_min 3.593
_diffrn_source 'micro-focus sealed X-ray tube'
_diffrn_source_type 'SuperNova (Cu) X-ray Source'
_exptl_absorpt_coefficient_mu 2.500
_exptl_absorpt_correction_T_max 1.000
_exptl_absorpt_correction_T_min 0.850
_exptl_absorpt_correction_type gaussian
_exptl_absorpt_process_details
;
CrysAlisPro 1.171.40.84a (Rigaku Oxford Diffraction, 2020)
Numerical absorption correction based on gaussian integration over
a multifaceted crystal model
Empirical absorption correction using spherical harmonics,
implemented in SCALE3 ABSPACK scaling algorithm.
;
_exptl_crystal_colour colourless
_exptl_crystal_density_diffrn 1.453
_exptl_crystal_description block
_exptl_crystal_F_000 896
_exptl_crystal_recrystallization_method 'Re-crystallisation from solvent: CHCl3'
_exptl_crystal_size_max 0.198
_exptl_crystal_size_mid 0.089
_exptl_crystal_size_min 0.084
_refine_diff_density_max 0.332
_refine_diff_density_min -0.254
_refine_diff_density_rms 0.041
_refine_ls_extinction_method none
_refine_ls_goodness_of_fit_ref 1.044
_refine_ls_hydrogen_treatment mixed
_refine_ls_matrix_type full
_refine_ls_number_parameters 265
_refine_ls_number_reflns 3948
_refine_ls_number_restraints 1
_refine_ls_restrained_S_all 1.045
_refine_ls_R_factor_all 0.0267
_refine_ls_R_factor_gt 0.0252
_refine_ls_shift/su_max 0.002
_refine_ls_shift/su_mean 0.000
_refine_ls_structure_factor_coef Fsqd
_refine_ls_weighting_details 'w=1/[\s^2^(Fo^2^)+(0.0369P)^2^+0.9212P] where P=(Fo^2^+2Fc^2^)/3'
_refine_ls_weighting_scheme calc
_refine_ls_wR_factor_gt 0.0692
_refine_ls_wR_factor_ref 0.0707
_reflns_Friedel_coverage 0.000
_reflns_number_gt 3736
_reflns_number_total 3948
_reflns_threshold_expression 'I > 2\s(I)'
_cod_data_source_file d4md00061g2.cif
_cod_data_source_block 14
_cod_original_sg_symbol_H-M 'P 21/n'
_cod_database_code 7248321
_shelx_space_group_comment
;
The symmetry employed for this shelxl refinement is uniquely defined
by the following loop, which should always be used as a source of
symmetry information in preference to the above space-group names.
They are only intended as comments.
;
_oxdiff_exptl_absorpt_empirical_full_min 0.844
_oxdiff_exptl_absorpt_empirical_full_max 1.275
_oxdiff_exptl_absorpt_empirical_details
;
Empirical correction (ABSPACK) includes:
- Absorption correction using spherical harmonics
- Frame scaling
;
_shelxl_version_number 2013-4

loop_
_space_group_symop_operation_xyz
'x, y, z'
'-x+1/2, y+1/2, -z+1/2'
'-x, -y, -z'
'x-1/2, -y-1/2, z-1/2'

loop_
_atom_site_label
_atom_site_type_symbol
_atom_site_fract_x
_atom_site_fract_y
_atom_site_fract_z
_atom_site_U_iso_or_equiv
_atom_site_adp_type
_atom_site_occupancy
_atom_site_site_symmetry_order
_atom_site_calc_flag
_atom_site_refinement_flags_posn
_atom_site_refinement_flags_adp
_atom_site_refinement_flags_occupancy
_atom_site_disorder_assembly
_atom_site_disorder_group
Si1 Si 0.73945(3) 0.66619(5) 0.09545(2) 0.01844(9) Uani 1 1 d . U . . .
S2 S 1.18998(2) 0.35032(4) 0.09792(2) 0.01993(9) Uani 1 1 d . . . . .
F2 F 1.05332(6) 0.16701(11) -0.00086(3) 0.02300(16) Uani 1 1 d . . . . .
F1 F 1.02180(6) 0.61505(11) 0.13666(3) 0.02160(16) Uani 1 1 d . . . . .
O3 O 1.24128(7) 0.51980(13) 0.22175(4) 0.02273(19) Uani 1 1 d . . . . .
O4 O 0.95804(8) 0.06909(14) 0.22090(4) 0.0270(2) Uani 1 1 d . . . . .
F3 F 0.99861(8) 0.73681(13) 0.40289(3) 0.0350(2) Uani 1 1 d . . . . .
O1 O 0.63293(7) 0.57313(13) 0.04642(4) 0.02188(19) Uani 1 1 d . . . . .
O2 O 0.59943(8) 0.34740(15) -0.02889(4) 0.0290(2) Uani 1 1 d . . . . .
N1 N 1.08879(8) 0.32281(14) 0.22895(4) 0.0174(2) Uani 1 1 d . . . . .
C3 C 0.97103(10) 0.50240(17) 0.09340(5) 0.0179(2) Uani 1 1 d . . . . .
C8 C 1.08755(11) 0.34220(18) 0.32539(5) 0.0223(3) Uani 1 1 d . . . . .
H8 H 1.1201 0.2142 0.3306 0.027 Uiso 1 1 calc R U . . .
C7 C 1.06109(10) 0.42607(18) 0.27387(5) 0.0186(2) Uani 1 1 d . . . . .
C12 C 1.01468(10) 0.61377(18) 0.26565(5) 0.0206(2) Uani 1 1 d . . . . .
H12 H 0.9977 0.6694 0.2302 0.025 Uiso 1 1 calc R U . . .
C2 C 0.85414(10) 0.51833(17) 0.07406(5) 0.0176(2) Uani 1 1 d . . . . .
C16 C 1.18053(10) 0.37904(18) 0.20704(5) 0.0177(2) Uani 1 1 d . . . . .
C19 C 1.03764(10) 0.14685(17) 0.20715(5) 0.0195(2) Uani 1 1 d . . . . .
C18 C 1.09902(10) 0.07663(18) 0.16431(5) 0.0203(2) Uani 1 1 d . . . . .
H18A H 1.0450 0.0667 0.1284 0.024 Uiso 1 1 calc R U . . .
H18B H 1.1344 -0.0539 0.1741 0.024 Uiso 1 1 calc R U . . .
C6 C 0.87030(10) 0.28543(18) 0.00264(5) 0.0196(2) Uani 1 1 d . . . . .
H6 H 0.8366 0.2119 -0.0289 0.023 Uiso 1 1 calc R U . . .
C4 C 1.04105(10) 0.37838(18) 0.07122(5) 0.0181(2) Uani 1 1 d . . . . .
C1 C 0.80335(10) 0.40561(18) 0.02804(5) 0.0188(2) Uani 1 1 d . . . . .
C5 C 0.98662(10) 0.27631(17) 0.02453(5) 0.0185(2) Uani 1 1 d . . . . .
C11 C 0.99312(11) 0.7202(2) 0.30930(5) 0.0242(3) Uani 1 1 d . . . . .
H11 H 0.9614 0.8489 0.3044 0.029 Uiso 1 1 calc R U . . .
C9 C 1.06578(11) 0.4478(2) 0.36926(5) 0.0259(3) Uani 1 1 d . . . . .
H9 H 1.0827 0.3932 0.4048 0.031 Uiso 1 1 calc R U . . .
C17 C 1.19085(10) 0.23184(18) 0.16307(5) 0.0185(2) Uani 1 1 d . . . . .
H17 H 1.2669 0.1655 0.1750 0.022 Uiso 1 1 calc R U . . .
B1 B 0.66920(12) 0.4393(2) 0.01235(6) 0.0216(3) Uani 1 1 d . . . . .
C10 C 1.01905(11) 0.6334(2) 0.35986(5) 0.0251(3) Uani 1 1 d . . . . .
C13 C 0.71830(12) 0.6024(2) 0.16352(6) 0.0320(3) Uani 1 1 d . U . . .
H13A H 0.7129 0.4591 0.1666 0.048 Uiso 1 1 calc R U . . .
H13B H 0.6474 0.6633 0.1689 0.048 Uiso 1 1 calc R U . . .
H13C H 0.7834 0.6509 0.1912 0.048 Uiso 1 1 calc R U . . .
C14 C 0.75016(12) 0.9340(2) 0.08571(7) 0.0315(3) Uani 1 1 d . . . . .
H14A H 0.7615 0.9602 0.0491 0.047 Uiso 1 1 calc R U . . .
H14B H 0.8153 0.9863 0.1127 0.047 Uiso 1 1 calc R U . . .
H14C H 0.6793 0.9978 0.0902 0.047 Uiso 1 1 calc R U . . .
H2A H 0.5335(19) 0.374(3) -0.0313(8) 0.047 Uiso 1 1 d . U . . .

loop_
_atom_site_aniso_label
_atom_site_aniso_U_11
_atom_site_aniso_U_22
_atom_site_aniso_U_33
_atom_site_aniso_U_23
_atom_site_aniso_U_13
_atom_site_aniso_U_12
Si1 0.01304(16) 0.01954(17) 0.02187(17) -0.00178(12) 0.00201(12) -0.00020(12)
S2 0.01245(14) 0.02579(16) 0.02121(15) 0.00238(11) 0.00299(11) 0.00081(11)
F2 0.0200(4) 0.0238(4) 0.0265(4) -0.0026(3) 0.0080(3) 0.0017(3)
F1 0.0168(3) 0.0236(4) 0.0220(3) -0.0040(3) -0.0009(3) -0.0003(3)
O3 0.0189(4) 0.0236(4) 0.0247(4) -0.0028(4) 0.0027(3) -0.0073(4)
O4 0.0223(4) 0.0224(5) 0.0366(5) 0.0019(4) 0.0069(4) -0.0069(4)
F3 0.0408(5) 0.0383(5) 0.0303(4) -0.0067(4) 0.0171(4) 0.0009(4)
O1 0.0137(4) 0.0238(4) 0.0262(4) -0.0036(4) 0.0001(3) 0.0005(3)
O2 0.0155(4) 0.0344(5) 0.0337(5) -0.0129(4) -0.0017(4) 0.0027(4)
N1 0.0144(5) 0.0151(5) 0.0216(5) 0.0013(4) 0.0019(4) -0.0002(4)
C3 0.0178(6) 0.0169(6) 0.0176(5) 0.0017(4) 0.0011(4) -0.0024(4)
C8 0.0193(6) 0.0201(6) 0.0270(6) 0.0049(5) 0.0044(5) -0.0005(5)
C7 0.0134(5) 0.0189(6) 0.0231(6) 0.0002(5) 0.0030(4) -0.0017(4)
C12 0.0164(6) 0.0209(6) 0.0237(6) 0.0028(5) 0.0027(5) 0.0009(5)
C2 0.0164(5) 0.0163(5) 0.0195(6) 0.0027(4) 0.0029(4) -0.0003(4)
C16 0.0136(5) 0.0182(6) 0.0194(6) 0.0032(4) -0.0006(4) 0.0009(4)
C19 0.0166(6) 0.0153(6) 0.0240(6) 0.0037(5) -0.0010(5) 0.0002(4)
C18 0.0199(6) 0.0160(6) 0.0229(6) 0.0007(5) 0.0005(5) -0.0006(5)
C6 0.0191(6) 0.0188(6) 0.0195(6) 0.0005(5) 0.0017(5) -0.0013(5)
C4 0.0144(5) 0.0194(6) 0.0197(6) 0.0053(5) 0.0021(4) -0.0002(4)
C1 0.0166(6) 0.0177(6) 0.0210(6) 0.0028(5) 0.0017(4) -0.0012(4)
C5 0.0189(6) 0.0163(6) 0.0212(6) 0.0026(5) 0.0067(5) 0.0014(4)
C11 0.0209(6) 0.0218(6) 0.0305(7) 0.0005(5) 0.0069(5) 0.0030(5)
C9 0.0247(6) 0.0300(7) 0.0234(6) 0.0053(5) 0.0065(5) -0.0022(5)
C17 0.0154(5) 0.0179(6) 0.0204(5) 0.0013(5) 0.0004(4) 0.0009(4)
B1 0.0170(6) 0.0212(7) 0.0253(7) -0.0005(5) 0.0018(5) 0.0008(5)
C10 0.0225(6) 0.0294(7) 0.0259(6) -0.0042(5) 0.0106(5) -0.0023(5)
C13 0.0211(6) 0.0491(9) 0.0263(6) 0.0005(6) 0.0064(5) -0.0001(6)
C14 0.0240(7) 0.0216(7) 0.0492(9) -0.0031(6) 0.0091(6) 0.0006(5)

loop_
_atom_type_symbol
_atom_type_description
_atom_type_scat_dispersion_real
_atom_type_scat_dispersion_imag
_atom_type_scat_source
C C 0.0181 0.0091 'International Tables Vol C Tables 4.2.6.8 and 6.1.1.4'
H H 0.0000 0.0000 'International Tables Vol C Tables 4.2.6.8 and 6.1.1.4'
B B 0.0090 0.0039 'International Tables Vol C Tables 4.2.6.8 and 6.1.1.4'
O O 0.0492 0.0322 'International Tables Vol C Tables 4.2.6.8 and 6.1.1.4'
Si Si 0.2541 0.3302 'International Tables Vol C Tables 4.2.6.8 and 6.1.1.4'
S S 0.3331 0.5567 'International Tables Vol C Tables 4.2.6.8 and 6.1.1.4'
F F 0.0727 0.0534 'International Tables Vol C Tables 4.2.6.8 and 6.1.1.4'
N N 0.0311 0.0180 'International Tables Vol C Tables 4.2.6.8 and 6.1.1.4'

loop_
_exptl_crystal_face_index_h
_exptl_crystal_face_index_k
_exptl_crystal_face_index_l
_exptl_crystal_face_perp_dist
-2 0 5 0.0478
2 0 -5 0.0411
-1 -2 0 0.0801
1 2 0 0.0874
4 1 5 0.0462
-3 0 -5 0.0299
1 0 5 0.0451
1 0 -1 0.0366
1 -2 5 0.0710

loop_
_geom_angle_atom_site_label_1
_geom_angle_atom_site_label_2
_geom_angle_atom_site_label_3
_geom_angle
_geom_angle_site_symmetry_1
_geom_angle_site_symmetry_3
_geom_angle_publ_flag
O1 Si1 C13 110.93(6) . . ?
O1 Si1 C14 109.58(6) . . ?
C13 Si1 C14 112.59(7) . . ?
O1 Si1 C2 93.98(5) . . ?
C13 Si1 C2 113.82(6) . . ?
C14 Si1 C2 114.41(6) . . ?
C4 S2 C17 101.15(5) . . ?
B1 O1 Si1 114.26(8) . . ?
B1 O2 H2A 112.9(15) . . ?
C16 N1 C19 113.20(10) . . ?
C16 N1 C7 121.55(10) . . ?
C19 N1 C7 124.85(10) . . ?
F1 C3 C2 118.43(10) . . ?
F1 C3 C4 117.56(10) . . ?
C2 C3 C4 124.01(11) . . ?
C7 C8 C9 119.29(12) . . ?
C7 C8 H8 120.4 . . ?
C9 C8 H8 120.4 . . ?
C12 C7 C8 121.10(12) . . ?
C12 C7 N1 119.13(11) . . ?
C8 C7 N1 119.66(11) . . ?
C7 C12 C11 119.90(12) . . ?
C7 C12 H12 120.1 . . ?
C11 C12 H12 120.1 . . ?
C3 C2 C1 117.75(11) . . ?
C3 C2 Si1 133.61(9) . . ?
C1 C2 Si1 108.64(8) . . ?
O3 C16 N1 124.75(11) . . ?
O3 C16 C17 127.17(11) . . ?
N1 C16 C17 108.07(10) . . ?
O4 C19 N1 124.45(12) . . ?
O4 C19 C18 127.43(11) . . ?
N1 C19 C18 108.12(10) . . ?
C19 C18 C17 105.23(10) . . ?
C19 C18 H18A 110.7 . . ?
C17 C18 H18A 110.7 . . ?
C19 C18 H18B 110.7 . . ?
C17 C18 H18B 110.7 . . ?
H18A C18 H18B 108.8 . . ?
C5 C6 C1 118.23(11) . . ?
C5 C6 H6 120.9 . . ?
C1 C6 H6 120.9 . . ?
C3 C4 C5 115.53(11) . . ?
C3 C4 S2 123.90(9) . . ?
C5 C4 S2 120.56(9) . . ?
C6 C1 C2 120.66(11) . . ?
C6 C1 B1 128.59(11) . . ?
C2 C1 B1 110.75(11) . . ?
F2 C5 C6 118.95(11) . . ?
F2 C5 C4 117.35(10) . . ?
C6 C5 C4 123.68(11) . . ?
C10 C11 C12 117.97(12) . . ?
C10 C11 H11 121.0 . . ?
C12 C11 H11 121.0 . . ?
C10 C9 C8 118.37(12) . . ?
C10 C9 H9 120.8 . . ?
C8 C9 H9 120.8 . . ?
C16 C17 C18 105.27(10) . . ?
C16 C17 S2 112.47(8) . . ?
C18 C17 S2 117.52(8) . . ?
C16 C17 H17 107.0 . . ?
C18 C17 H17 107.0 . . ?
S2 C17 H17 107.0 . . ?
O2 B1 O1 124.25(12) . . ?
O2 B1 C1 123.40(12) . . ?
O1 B1 C1 112.35(11) . . ?
F3 C10 C11 118.38(12) . . ?
F3 C10 C9 118.23(12) . . ?
C11 C10 C9 123.38(12) . . ?
Si1 C13 H13A 109.5 . . ?
Si1 C13 H13B 109.5 . . ?
H13A C13 H13B 109.5 . . ?
Si1 C13 H13C 109.5 . . ?
H13A C13 H13C 109.5 . . ?
H13B C13 H13C 109.5 . . ?
Si1 C14 H14A 109.5 . . ?
Si1 C14 H14B 109.5 . . ?
H14A C14 H14B 109.5 . . ?
Si1 C14 H14C 109.5 . . ?
H14A C14 H14C 109.5 . . ?
H14B C14 H14C 109.5 . . ?

loop_
_geom_bond_atom_site_label_1
_geom_bond_atom_site_label_2
_geom_bond_distance
_geom_bond_site_symmetry_2
_geom_bond_publ_flag
Si1 O1 1.6886(9) . ?
Si1 C13 1.8431(14) . ?
Si1 C14 1.8437(14) . ?
Si1 C2 1.8740(12) . ?
S2 C4 1.7688(12) . ?
S2 C17 1.8285(12) . ?
F2 C5 1.3514(14) . ?
F1 C3 1.3604(13) . ?
O3 C16 1.2082(15) . ?
O4 C19 1.2054(15) . ?
F3 C10 1.3604(15) . ?
O1 B1 1.3855(17) . ?
O2 B1 1.3352(17) . ?
O2 H2A 0.80(2) . ?
N1 C16 1.3879(15) . ?
N1 C19 1.3983(15) . ?
N1 C7 1.4334(16) . ?
C3 C2 1.3785(16) . ?
C3 C4 1.3905(17) . ?
C8 C7 1.3901(18) . ?
C8 C9 1.3916(19) . ?
C8 H8 0.9500 . ?
C7 C12 1.3874(17) . ?
C12 C11 1.3892(18) . ?
C12 H12 0.9500 . ?
C2 C1 1.4106(17) . ?
C16 C17 1.5190(17) . ?
C19 C18 1.5132(17) . ?
C18 C17 1.5277(16) . ?
C18 H18A 0.9900 . ?
C18 H18B 0.9900 . ?
C6 C5 1.3792(17) . ?
C6 C1 1.3955(17) . ?
C6 H6 0.9500 . ?
C4 C5 1.3968(17) . ?
C1 B1 1.5813(18) . ?
C11 C10 1.3768(19) . ?
C11 H11 0.9500 . ?
C9 C10 1.378(2) . ?
C9 H9 0.9500 . ?
C17 H17 1.0000 . ?
C13 H13A 0.9800 . ?
C13 H13B 0.9800 . ?
C13 H13C 0.9800 . ?
C14 H14A 0.9800 . ?
C14 H14B 0.9800 . ?
C14 H14C 0.9800 . ?

loop_
_exptl_oxdiff_crystal_face_indexfrac_h
_exptl_oxdiff_crystal_face_indexfrac_k
_exptl_oxdiff_crystal_face_indexfrac_l
_exptl_oxdiff_crystal_face_x
_exptl_oxdiff_crystal_face_y
_exptl_oxdiff_crystal_face_z
-2.0034 0.0022 5.0063 -0.0563 -0.1202 0.3373
2.0034 -0.0022 -5.0063 0.0563 0.1202 -0.3373
-1.0092 -2.0017 -0.0091 0.0753 0.4050 0.2329
1.0092 2.0017 0.0091 -0.0753 -0.4050 -0.2329
4.0062 0.9922 5.0145 -0.6383 -0.1912 -0.2428
-3.0012 0.0077 -5.0097 0.5511 0.0007 0.0842
0.9993 -0.0037 5.0083 -0.3532 -0.0485 0.0844
1.0012 -0.0016 -1.0009 -0.0481 0.0384 -0.1181
0.9910 -2.0074 5.0000 -0.3768 0.3804 0.2329
